data_2017113
loop_
_publ_author_name
'Boldog, Ishtvan'
'Lysenko, Andrey B.'
'Rusanov, Eduard B.'
'Chernega, Alexander N.'
'Domasevitch, Konstantin V.'

_publ_section_title
;
 1,3,5-Triphenyladamantane and 1,3,5,7-tetraphenyladamantane
;
_journal_coeditor_code SF3104
_journal_issue 5
_journal_name_full 'Acta Crystallographica Section C'
_journal_page_first o248
_journal_page_last o252
_journal_paper_doi 10.1107/S0108270109013456
_journal_volume 65
_journal_year 2009
_chemical_formula_iupac 'C28 H28'
_chemical_formula_moiety 'C28 H28'
_chemical_formula_sum 'C28 H28'
_chemical_formula_weight 364.50
_chemical_name_systematic
;
1,3,5-Triphenyladamantane
;
_space_group_IT_number 148
_space_group_name_Hall '-R 3'
_symmetry_cell_setting trigonal
_symmetry_space_group_name_Hall '-R 3'
_symmetry_space_group_name_H-M 'R -3 :H'
_atom_sites_solution_hydrogens difmap
_atom_sites_solution_primary direct
_atom_sites_solution_secondary difmap
_audit_creation_method SHELXL-97
_cell_angle_alpha 90.00
_cell_angle_beta 90.00
_cell_angle_gamma 120.00
_cell_formula_units_Z 6
_cell_length_a 13.0230(4)
_cell_length_b 13.0230(4)
_cell_length_c 19.8046(13)
_cell_measurement_reflns_used 3995
_cell_measurement_temperature 173(2)
_cell_measurement_theta_max 26.62
_cell_measurement_theta_min 2.08
_cell_volume 2908.8(2)
_computing_cell_refinement 'SAINT-NT (Bruker, 1999)'
_computing_data_collection 'SMART-NT (Bruker, 1998)'
_computing_data_reduction 'SAINT-NT (Bruker, 1999)'
_computing_molecular_graphics 'Diamond (Brandenburg, 1999)'
_computing_publication_material 'WinGX (Farrugia, 1999)'
_computing_structure_refinement 'SHELXL97 (Sheldrick, 2008)'
_computing_structure_solution 'SHELXS97 (Sheldrick, 2008)'
_diffrn_ambient_temperature 296(2)
_diffrn_measured_fraction_theta_full 0.985
_diffrn_measured_fraction_theta_max 0.985
_diffrn_measurement_device_type 'Siemens SMART CCD area-detector diffractometer'
_diffrn_measurement_method '\w scans'
_diffrn_radiation_monochromator graphite
_diffrn_radiation_source 'fine-focus sealed tube'
_diffrn_radiation_type MoK\a
_diffrn_radiation_wavelength 0.71073
_diffrn_reflns_av_R_equivalents 0.0271
_diffrn_reflns_av_sigmaI/netI 0.0325
_diffrn_reflns_limit_h_max 15
_diffrn_reflns_limit_h_min -16
_diffrn_reflns_limit_k_max 9
_diffrn_reflns_limit_k_min -16
_diffrn_reflns_limit_l_max 24
_diffrn_reflns_limit_l_min -20
_diffrn_reflns_number 3995
_diffrn_reflns_theta_full 26.62
_diffrn_reflns_theta_max 26.62
_diffrn_reflns_theta_min 2.08
_diffrn_standards_decay_% 0
_exptl_absorpt_coefficient_mu 0.070
_exptl_absorpt_correction_T_max 0.9889
_exptl_absorpt_correction_T_min 0.9779
_exptl_absorpt_correction_type empirical
_exptl_absorpt_process_details '(SADABS; Sheldrick, 1996)'
_exptl_crystal_colour colorless
_exptl_crystal_density_diffrn 1.248
_exptl_crystal_density_method 'not measured'
_exptl_crystal_description prism
_exptl_crystal_F_000 1176
_exptl_crystal_size_max 0.24
_exptl_crystal_size_mid 0.23
_exptl_crystal_size_min 0.16
_refine_diff_density_max 0.202
_refine_diff_density_min -0.198
_refine_ls_extinction_method none
_refine_ls_goodness_of_fit_ref 1.044
_refine_ls_hydrogen_treatment refall
_refine_ls_matrix_type full
_refine_ls_number_parameters 123
_refine_ls_number_reflns 1345
_refine_ls_number_restraints 0
_refine_ls_restrained_S_all 1.044
_refine_ls_R_factor_all 0.0569
_refine_ls_R_factor_gt 0.0393
_refine_ls_shift/su_max 0.000
_refine_ls_shift/su_mean 0.000
_refine_ls_structure_factor_coef Fsqd
_refine_ls_weighting_details 'calc w=1/[\s^2^(Fo^2^)+(0.0478P)^2^+1.6227P] where P=(Fo^2^+2Fc^2^)/3'
_refine_ls_weighting_scheme calc
_refine_ls_wR_factor_gt 0.0915
_refine_ls_wR_factor_ref 0.1028
_reflns_number_gt 1039
_reflns_number_total 1345
_reflns_threshold_expression >2sigma(I)
_cod_data_source_file sf3104.cif
_cod_data_source_block I
_cod_depositor_comments
;
The following automatic conversions were performed:
'_symmetry_cell_setting' value 'Trigonal' changed to 'trigonal' according
to '/home/saulius/struct/CIF-dictionaries/cif_core.dic' dictionary named
'cif_core.dic' version 2.4.1 from 2010-06-29.

Automatic conversion script
Id: cif_fix_enum 1527 2010-12-29 10:47:43Z saulius 

The following automatic conversions were performed:

'_symmetry_cell_setting' value 'Trigonal' changed to 'trigonal'
according to /home/saulius/struct/CIF-dictionaries/cif_core.dic
dictionary named 'cif_core.dic' version 2.4.1 from 2010-06-29.

Automatic conversion script
Id: cif_fix_values 1715 2011-07-08 13:25:40Z adriana 
;
_cod_original_sg_symbol_H-M R-3
_cod_database_code 2017113
_cod_database_fobs_code 2017113

loop_
_symmetry_equiv_pos_as_xyz
'x, y, z'
'-y, x-y, z'
'-x+y, -x, z'
'x+2/3, y+1/3, z+1/3'
'-y+2/3, x-y+1/3, z+1/3'
'-x+y+2/3, -x+1/3, z+1/3'
'x+1/3, y+2/3, z+2/3'
'-y+1/3, x-y+2/3, z+2/3'
'-x+y+1/3, -x+2/3, z+2/3'
'-x, -y, -z'
'y, -x+y, -z'
'x-y, x, -z'
'-x+2/3, -y+1/3, -z+1/3'
'y+2/3, -x+y+1/3, -z+1/3'
'x-y+2/3, x+1/3, -z+1/3'
'-x+1/3, -y+2/3, -z+2/3'
'y+1/3, -x+y+2/3, -z+2/3'
'x-y+1/3, x+2/3, -z+2/3'

loop_
_atom_site_type_symbol
_atom_site_label
_atom_site_fract_x
_atom_site_fract_y
_atom_site_fract_z
_atom_site_U_iso_or_equiv
_atom_site_adp_type
_atom_site_calc_flag
_atom_site_refinement_flags
_atom_site_occupancy
_atom_site_disorder_assembly
_atom_site_disorder_group
C C1 0.23727(11) 0.54185(11) 0.03772(6) 0.0197(3) Uani d . 1 . .
C C2 0.36207(11) 0.57327(11) 0.06270(6) 0.0194(3) Uani d . 1 . .
C C3 0.23791(12) 0.54424(12) -0.04037(6) 0.0229(3) Uani d . 1 . .
C C4 0.3333 0.6667 -0.06534(11) 0.0229(5) Uani d S 1 . .
C C5 0.14844(11) 0.41950(11) 0.06478(6) 0.0204(3) Uani d . 1 . .
C C6 0.06223(11) 0.40124(12) 0.11271(6) 0.0232(3) Uani d . 1 . .
C C7 -0.01017(12) 0.28992(12) 0.14072(7) 0.0273(3) Uani d . 1 . .
C C8 0.00033(12) 0.19410(12) 0.12051(7) 0.0275(3) Uani d . 1 . .
C C9 0.08318(12) 0.21003(12) 0.07195(7) 0.0260(3) Uani d . 1 . .
C C10 0.15614(12) 0.32061(12) 0.04463(7) 0.0242(3) Uani d . 1 . .
H H2A 0.3615(11) 0.5722(11) 0.1135(7) 0.022(4) Uiso d . 1 . .
H H2B 0.3831(12) 0.5109(12) 0.0456(7) 0.024(3) Uiso d . 1 . .
H H3A 0.2542(12) 0.4803(13) -0.0592(7) 0.027(4) Uiso d . 1 . .
H H3B 0.1559(13) 0.5255(12) -0.0568(7) 0.025(4) Uiso d . 1 . .
H H4 0.3333 0.6667 -0.1161(12) 0.022(6) Uiso d S 1 . .
H H6 0.0525(12) 0.4657(13) 0.1282(7) 0.025(4) Uiso d . 1 . .
H H7 -0.0680(13) 0.2811(12) 0.1751(7) 0.028(4) Uiso d . 1 . .
H H8 -0.0503(13) 0.1156(14) 0.1410(7) 0.033(4) Uiso d . 1 . .
H H9 0.0922(12) 0.1449(13) 0.0574(7) 0.026(4) Uiso d . 1 . .
H H10 0.2155(12) 0.3292(12) 0.0115(7) 0.025(4) Uiso d . 1 . .

loop_
_atom_site_aniso_label
_atom_site_aniso_U_11
_atom_site_aniso_U_22
_atom_site_aniso_U_33
_atom_site_aniso_U_12
_atom_site_aniso_U_13
_atom_site_aniso_U_23
C1 0.0204(7) 0.0200(6) 0.0183(6) 0.0097(5) -0.0010(5) -0.0010(5)
C2 0.0211(7) 0.0199(7) 0.0176(6) 0.0104(5) -0.0001(5) -0.0001(5)
C3 0.0251(7) 0.0240(7) 0.0193(7) 0.0120(6) -0.0021(5) -0.0031(5)
C4 0.0272(8) 0.0272(8) 0.0142(10) 0.0136(4) 0.000 0.000
C5 0.0191(7) 0.0210(7) 0.0195(6) 0.0089(6) -0.0046(5) -0.0019(5)
C6 0.0228(7) 0.0208(7) 0.0246(7) 0.0099(6) -0.0008(5) -0.0018(5)
C7 0.0234(7) 0.0269(7) 0.0267(7) 0.0090(6) 0.0022(6) 0.0012(6)
C8 0.0274(7) 0.0203(7) 0.0280(7) 0.0069(6) -0.0032(6) 0.0034(6)
C9 0.0296(8) 0.0213(7) 0.0284(7) 0.0138(6) -0.0061(6) -0.0035(6)
C10 0.0239(7) 0.0245(7) 0.0244(7) 0.0121(6) -0.0011(6) -0.0027(5)

loop_
_atom_type_symbol
_atom_type_description
_atom_type_scat_dispersion_real
_atom_type_scat_dispersion_imag
_atom_type_scat_source
C C 0.0033 0.0016 'International Tables Vol C Tables 4.2.6.8 and 6.1.1.4'
H H 0.0000 0.0000 'International Tables Vol C Tables 4.2.6.8 and 6.1.1.4'

loop_
_geom_angle_atom_site_label_1
_geom_angle_atom_site_label_2
_geom_angle_atom_site_label_3
_geom_angle_site_symmetry_1
_geom_angle_site_symmetry_3
_geom_angle
_geom_angle_publ_flag
C5 C1 C2 . 3_565 112.20(10) n
C5 C1 C2 . . 108.20(10) n
C2 C1 C2 3_565 . 108.26(11) n
C5 C1 C3 . . 111.49(10) n
C2 C1 C3 3_565 . 107.91(10) n
C2 C1 C3 . . 108.68(10) n
C1 C2 C1 2_665 . 112.09(11) n
C1 C2 H2A 2_665 . 109.5(7) n
C1 C2 H2A . . 108.5(8) n
C1 C2 H2B 2_665 . 108.1(7) n
C1 C2 H2B . . 110.1(7) n
H2A C2 H2B . . 108.6(10) n
C4 C3 C1 . . 109.69(12) n
C4 C3 H3A . . 109.7(8) n
C1 C3 H3A . . 110.4(8) n
C4 C3 H3B . . 110.6(7) n
C1 C3 H3B . . 108.6(8) n
H3A C3 H3B . . 107.8(11) n
C3 C4 C3 3_565 . 110.11(9) n
C3 C4 C3 3_565 2_665 110.11(9) n
C3 C4 C3 . 2_665 110.11(9) n
C3 C4 H4 3_565 . 108.82(9) n
C3 C4 H4 . . 108.82(9) n
C3 C4 H4 2_665 . 108.82(9) n
C6 C5 C10 . . 117.30(12) n
C6 C5 C1 . . 122.85(11) n
C10 C5 C1 . . 119.73(11) n
C7 C6 C5 . . 121.14(12) n
C7 C6 H6 . . 117.9(8) n
C5 C6 H6 . . 121.0(8) n
C8 C7 C6 . . 120.33(13) n
C8 C7 H7 . . 120.9(8) n
C6 C7 H7 . . 118.7(8) n
C7 C8 C9 . . 119.26(13) n
C7 C8 H8 . . 120.0(9) n
C9 C8 H8 . . 120.7(9) n
C10 C9 C8 . . 120.58(13) n
C10 C9 H9 . . 118.8(8) n
C8 C9 H9 . . 120.6(8) n
C9 C10 C5 . . 121.35(12) n
C9 C10 H10 . . 118.4(8) n
C5 C10 H10 . . 120.2(8) n

loop_
_geom_bond_atom_site_label_1
_geom_bond_atom_site_label_2
_geom_bond_site_symmetry_2
_geom_bond_distance
_geom_bond_publ_flag
C1 C5 . 1.5236(17) n
C1 C2 3_565 1.5331(17) n
C1 C2 . 1.5455(17) n
C1 C3 . 1.5467(17) n
C2 H2A . 1.006(14) n
C2 H2B . 1.034(14) n
C3 C4 . 1.5329(15) n
C3 H3A . 1.027(14) n
C3 H3B . 1.022(14) n
C4 H4 . 1.01(2) n
C5 C6 . 1.3967(17) n
C5 C10 . 1.3989(17) n
C6 C7 . 1.3897(19) n
C6 H6 . 0.960(14) n
C7 C8 . 1.3809(19) n
C7 H7 . 0.979(15) n
C8 C9 . 1.381(2) n
C8 H8 . 0.986(15) n
C9 C10 . 1.3788(19) n
C9 H9 . 0.957(16) n
C10 H10 . 0.976(15) n

loop_
_geom_torsion_atom_site_label_1
_geom_torsion_atom_site_label_2
_geom_torsion_atom_site_label_3
_geom_torsion_atom_site_label_4
_geom_torsion_site_symmetry_1
_geom_torsion_site_symmetry_2
_geom_torsion_site_symmetry_3
_geom_torsion_site_symmetry_4
_geom_torsion
_geom_torsion_publ_flag
C5 C1 C2 C1 . . . 2_665 179.82(8) n
C2 C1 C2 C1 3_565 . . 2_665 -58.36(16) n
C3 C1 C2 C1 . . . 2_665 58.60(13) n
C5 C1 C3 C4 . . . . -176.75(9) n
C2 C1 C3 C4 3_565 . . . 59.61(12) n
C2 C1 C3 C4 . . . . -57.57(12) n
C1 C3 C4 C3 . . . 3_565 -61.40(13) n
C1 C3 C4 C3 . . . 2_665 60.21(13) n
C2 C1 C5 C6 3_565 . . . -6.71(16) n
C2 C1 C5 C6 . . . . 112.66(13) n
C3 C1 C5 C6 . . . . -127.88(13) n
C2 C1 C5 C10 3_565 . . . 177.26(11) y
C2 C1 C5 C10 . . . . -63.37(14) y
C3 C1 C5 C10 . . . . 56.10(15) y
C10 C5 C6 C7 . . . . 2.05(18) n
C1 C5 C6 C7 . . . . -174.07(11) n
C5 C6 C7 C8 . . . . -1.3(2) n
C6 C7 C8 C9 . . . . -0.3(2) n
C7 C8 C9 C10 . . . . 1.07(19) n
C8 C9 C10 C5 . . . . -0.27(19) n
C6 C5 C10 C9 . . . . -1.27(18) n
C1 C5 C10 C9 . . . . 174.98(11) n
